data_4035417
loop_
_publ_author_name
'Panda, Kamakshya Nath'
'Thorat, Kishor G.'
'Ravikanth, Mangalampalli'

_publ_section_title
;
 Synthesis of meso-Tetraaryl Triphyrins(2.1.1).
;
_journal_issue 20
_journal_name_full 'The Journal of organic chemistry'
_journal_page_first 12945
_journal_page_last 12950
_journal_paper_doi 10.1021/acs.joc.8b02242
_journal_volume 83
_journal_year 2018
_chemical_formula_moiety 'C40 H27 N3'
_chemical_formula_sum 'C40 H27 N3'
_chemical_formula_weight 556.26
_space_group_crystal_system monoclinic
_space_group_IT_number 15
_space_group_name_Hall '-I 2ya'
_space_group_name_H-M_alt 'I 1 2/a 1'
_atom_sites_solution_hydrogens geom
_atom_sites_solution_primary dual
_audit_creation_date 2018-03-08
_audit_creation_method
;
Olex2 1.2-ac3
(compiled 2016.08.26 svn.r3337 for Rigaku Oxford Diffraction, GUI svn.r5221)
;
_cell_angle_alpha 90
_cell_angle_beta 110.991(10)
_cell_angle_gamma 90
_cell_formula_units_Z 16
_cell_length_a 40.424(4)
_cell_length_b 6.9876(5)
_cell_length_c 44.765(4)
_cell_measurement_reflns_used 14457
_cell_measurement_temperature 293(2)
_cell_measurement_theta_max 30.8650
_cell_measurement_theta_min 1.8790
_cell_volume 11805(2)
_computing_cell_refinement
;
CrystalClear-SM Expert 2.0 r7 (Rigaku, 2011)
;
_computing_data_collection
;
CrystalClear-SM Expert 2.0 r7 (Rigaku, 2011)
;
_computing_data_reduction
;
CrystalClear-SM Expert 2.0 r7 (Rigaku, 2011)
;
_computing_molecular_graphics 'Olex2 (Dolomanov et al., 2009)'
_computing_publication_material 'Olex2 (Dolomanov et al., 2009)'
_computing_structure_refinement 'ShelXL (Sheldrick, 2015)'
_computing_structure_solution 'ShelXT (Sheldrick, 2015)'
_diffrn_ambient_temperature 293(2)
_diffrn_detector CCD
_diffrn_detector_area_resol_mean 28.5714
_diffrn_detector_type 'Rigaku Saturn724+'
_diffrn_measured_fraction_theta_full 1.000
_diffrn_measured_fraction_theta_max 1.000
_diffrn_measurement_details
;
List of Runs (angles in degrees, time in seconds):

  # Type    Start    End  Width  t~exp~   \w     \q     \k     \f   Frames
--------------------------------------------------------------------------
  1  \w   -110.00   9.50   0.50    8.00    --  -20.00 -72.00-180.00  239
  2  \w    -69.00  19.00   0.50    8.00    --  -20.00 -72.00  36.00  176
  3  \w    -59.00  60.50   0.50    8.00    --  -20.00  72.00 -36.00  239
  4  \w    -59.00  70.00   0.50    8.00    --  -20.00  72.00  36.00  258
  5  \w    -87.00  19.00   0.50    8.00    --  -20.00 -72.00-108.00  212
  6  \w   -110.00  -7.50   0.50    8.00    --  -20.00 -72.00 108.00  205
  7  \w    -85.00 -13.00   0.50    8.00    --  -20.00 -72.00 -36.00  144
  8  \w     32.00  70.00   0.50    8.00    --  -20.00   0.00 108.00   76
  9  \w     -5.00  70.00   0.50    8.00    --  -20.00  72.00-108.00  150
 10  \w    -59.00  70.00   0.50    8.00    --  -20.00  72.00-180.00  258
 11  \w    -18.00  70.00   0.50    8.00    --  -20.00  72.00 108.00  176
 12  \w     16.00  59.50   0.50    8.00    --  -20.00   0.00 -36.00   87
 13  \w   -110.00  70.00   0.50    8.00    --  -20.00   0.00-180.00  360
 14  \w   -110.00  66.00   0.50    8.00    --  -20.00   0.00  36.00  352
;
_diffrn_measurement_device 'AFC12 (Right): Kappa 3 circle'
_diffrn_measurement_device_type 'Rigaku Saturn724+ (2x2 bin mode)'
_diffrn_measurement_method 'profile data from \w-scans'
_diffrn_measurement_specimen_support 'Mitegen 50um'
_diffrn_orient_matrix_type 'CrysAlisPro convention (1999,Acta A55,543-557)'
_diffrn_orient_matrix_UB_11 0.0169664000
_diffrn_orient_matrix_UB_12 0.0109261000
_diffrn_orient_matrix_UB_13 -0.0011063000
_diffrn_orient_matrix_UB_21 0.0057533000
_diffrn_orient_matrix_UB_22 0.0526178000
_diffrn_orient_matrix_UB_23 0.0145159000
_diffrn_orient_matrix_UB_31 0.0056702000
_diffrn_orient_matrix_UB_32 -0.0861027000
_diffrn_orient_matrix_UB_33 0.0087275000
_diffrn_radiation_collimation 0.3
_diffrn_radiation_monochromator Confocal
_diffrn_radiation_probe x-ray
_diffrn_radiation_type MoK\a
_diffrn_radiation_wavelength 0.71073
_diffrn_reflns_av_R_equivalents 0.3744
_diffrn_reflns_av_unetI/netI 0.1389
_diffrn_reflns_Laue_measured_fraction_full 1.000
_diffrn_reflns_Laue_measured_fraction_max 1.000
_diffrn_reflns_limit_h_max 48
_diffrn_reflns_limit_h_min -48
_diffrn_reflns_limit_k_max 8
_diffrn_reflns_limit_k_min -8
_diffrn_reflns_limit_l_max 53
_diffrn_reflns_limit_l_min -53
_diffrn_reflns_number 155709
_diffrn_reflns_point_group_measured_fraction_full 1.000
_diffrn_reflns_point_group_measured_fraction_max 1.000
_diffrn_reflns_theta_full 24.999
_diffrn_reflns_theta_max 24.999
_diffrn_reflns_theta_min 1.693
_diffrn_source 'Rotating Anode'
_diffrn_source_current 24.0
_diffrn_source_power 1.2
_diffrn_source_target Mo
_diffrn_source_type 'Rotating Anode'
_diffrn_source_voltage 50.0
_exptl_absorpt_coefficient_mu 0.073
_exptl_absorpt_correction_T_max 1.00000
_exptl_absorpt_correction_T_min 0.30894
_exptl_absorpt_correction_type multi-scan
_exptl_absorpt_process_details
;
CrysAlisPro 1.171.38.43 (Rigaku Oxford Diffraction, 2015)
Empirical absorption correction using spherical harmonics,
 implemented in SCALE3 ABSPACK scaling algorithm.
;
_exptl_crystal_colour red
_exptl_crystal_density_diffrn 1.237
_exptl_crystal_description trapizium
_exptl_crystal_F_000 4608
_exptl_crystal_size_max 0.235
_exptl_crystal_size_mid 0.144
_exptl_crystal_size_min 0.025
_refine_diff_density_max 0.395
_refine_diff_density_min -0.462
_refine_diff_density_rms 0.126
_refine_ls_extinction_method none
_refine_ls_goodness_of_fit_ref 1.035
_refine_ls_hydrogen_treatment constr
_refine_ls_matrix_type full
_refine_ls_number_parameters 775
_refine_ls_number_reflns 10393
_refine_ls_number_restraints 0
_refine_ls_restrained_S_all 1.035
_refine_ls_R_factor_all 0.1803
_refine_ls_R_factor_gt 0.0912
_refine_ls_shift/su_max 0.000
_refine_ls_shift/su_mean 0.000
_refine_ls_structure_factor_coef Fsqd
_refine_ls_weighting_details 'w=1/[\s^2^(Fo^2^)+(0.1000P)^2^] where P=(Fo^2^+2Fc^2^)/3'
_refine_ls_weighting_scheme calc
_refine_ls_wR_factor_gt 0.1990
_refine_ls_wR_factor_ref 0.2471
_reflns_Friedel_coverage 0.000
_reflns_number_gt 5034
_reflns_number_total 10393
_reflns_threshold_expression 'I > 2\s(I)'
_cod_data_source_file jo8b02242_si_004.cif
_cod_data_source_block mr-kp-phtriphyrin_mo
_cod_depositor_comments
;

2020-10-09
Z value and formula fixed to values more according to usual
chemical conventions.                 miguel
;
_cod_original_formula_sum 'C12.55 H8.47 N0.94'
_cod_original_formula_weight 172.44
_cod_original_formula_moiety '0.31(C40 H27 N3)'
_cod_original_formula_units_Z 51
_cod_original_cell_volume 11805.4(19)
_cod_database_code 4035417
_shelx_shelxl_version_number 2014/7
_shelx_space_group_comment
;
The symmetry employed for this shelxl refinement is uniquely defined
by the following loop, which should always be used as a source of
symmetry information in preference to the above space-group names.
They are only intended as comments.
;
_exptl_absorpt_special_details good
_reflns_odcompleteness_completeness 95.96
_reflns_odcompleteness_iscentric 1
_reflns_odcompleteness_theta 31.11
_olex2_refinement_description
;
1. Fixed Uiso
 At 1.2 times of:
  All C(H) groups, All N(H) groups
2.a Aromatic/amide H refined with riding coordinates:
 N005(H005), N006(H006), C007(H007), C009(H009), C00A(H00A), C00B(H00B),
 C00C(H00C), C00E(H00E), C00N(H00N), C00Q(H00Q), C00R(H00R), C00T(H00T),
 C00V(H00V), C010(H010), C013(H013), C014(H014), C015(H015), C017(H017),
 C018(H018), C01A(H01A), C01C(H01C), C01D(H01D), C01F(H01F), C01G(H01G),
 C01I(H01I), C01J(H01J), C01K(H01K), C01L(H01L), C01M(H01M), C01P(H01P),
 C01Q(H01Q), C01R(H01R), C01S(H01S), C01U(H01U), C01V(H01V), C01W(H01W),
 C01X(H01X), C01Y(H01Y), C01Z(H01Z), C020(H020), C021(H021), C022(H022),
 C023(H023), C024(H024), C025(H025), C026(H026), C027(H027), C028(H028),
 C029(H029), C02A(H02A), C02B(H02B), C02C(H02C), C02D(H02D), C02E(H02E)
;
_olex2_submission_special_instructions 'No special instructions were received'
_oxdiff_exptl_absorpt_empirical_details
;
Empirical correction (ABSPACK) includes:
- Absorption correction using spherical harmonics
- Frame scaling
;
_oxdiff_exptl_absorpt_empirical_full_max 7.383
_oxdiff_exptl_absorpt_empirical_full_min 0.349

loop_
_space_group_symop_operation_xyz
'x, y, z'
'-x+1/2, y, -z'
'x+1/2, y+1/2, z+1/2'
'-x+1, y+1/2, -z+1/2'
'-x, -y, -z'
'x-1/2, -y, z'
'-x+1/2, -y+1/2, -z+1/2'
'x, -y+1/2, z+1/2'

loop_
_atom_site_label
_atom_site_type_symbol
_atom_site_fract_x
_atom_site_fract_y
_atom_site_fract_z
_atom_site_U_iso_or_equiv
_atom_site_adp_type
_atom_site_occupancy
_atom_site_site_symmetry_order
_atom_site_calc_flag
_atom_site_refinement_flags_posn
N001 N 0.86740(10) 0.7578(5) 0.67343(8) 0.0350(9) Uani 1 1 d .
N1 N 0.61029(10) 0.4868(5) 0.55470(8) 0.0376(10) Uani 1 1 d .
N003 N 0.82775(10) 0.5589(5) 0.62655(8) 0.0353(9) Uani 1 1 d .
N2 N 0.59123(10) 0.2810(5) 0.59344(8) 0.0370(9) Uani 1 1 d .
N005 N 0.87346(10) 0.7914(5) 0.61914(8) 0.0362(9) Uani 1 1 d .
H005 H 0.8687 0.7409 0.6347 0.043 Uiso 1 1 calc R
N3 N 0.65577(10) 0.2806(5) 0.59798(8) 0.0362(9) Uani 1 1 d .
H1 H 0.6345 0.3217 0.5938 0.043 Uiso 1 1 calc R
C007 C 0.85227(13) 0.7853(6) 0.71783(11) 0.0403(12) Uani 1 1 d .
H007 H 0.8421 0.7608 0.7331 0.048 Uiso 1 1 calc R
C008 C 0.88334(12) 0.9140(6) 0.68977(10) 0.0335(11) Uani 1 1 d .
C3 C 0.71175(13) 0.2497(7) 0.59908(10) 0.0406(12) Uani 1 1 d .
H3 H 0.7326 0.2700 0.5953 0.049 Uiso 1 1 calc R
C2 C 0.70585(13) 0.1089(7) 0.61775(10) 0.0391(12) Uani 1 1 d .
H2 H 0.7221 0.0165 0.6291 0.047 Uiso 1 1 calc R
C00B C 0.81819(12) 0.2426(6) 0.63378(11) 0.0383(12) Uani 1 1 d .
H00B H 0.8138 0.1311 0.6431 0.046 Uiso 1 1 calc R
C7 C 0.62487(13) 0.7998(7) 0.54862(10) 0.0417(12) Uani 1 1 d .
H9 H 0.6379 0.9049 0.5464 0.050 Uiso 1 1 calc R
C4 C 0.67980(12) 0.3611(6) 0.58632(10) 0.0360(11) Uani 1 1 d .
C28 C 0.69620(13) 0.7103(6) 0.53185(11) 0.0416(12) Uani 1 1 d .
H8 H 0.6748 0.6892 0.5152 0.050 Uiso 1 1 calc R
C00F C 0.84793(12) 0.6741(6) 0.68964(10) 0.0346(11) Uani 1 1 d .
C00G C 0.82299(11) 0.4343(6) 0.64753(10) 0.0338(11) Uani 1 1 d .
C1 C 0.66997(12) 0.1290(6) 0.61681(10) 0.0331(11) Uani 1 1 d .
C00I C 0.92722(12) 1.1727(6) 0.70694(10) 0.0363(11) Uani 1 1 d .
C00J C 0.91037(11) 1.0532(6) 0.65078(10) 0.0320(11) Uani 1 1 d .
C9 C 0.58223(13) 0.6011(7) 0.55109(10) 0.0394(12) Uani 1 1 d .
C00L C 0.89351(12) 0.9487(6) 0.62159(10) 0.0317(11) Uani 1 1 d .
C00M C 0.82850(12) 0.4601(6) 0.60083(11) 0.0358(11) Uani 1 1 d .
C00N C 0.87412(13) 0.9334(7) 0.71781(11) 0.0398(12) Uani 1 1 d .
H00N H 0.8817 1.0296 0.7331 0.048 Uiso 1 1 calc R
C17 C 0.67677(12) -0.1240(6) 0.65634(10) 0.0337(11) Uani 1 1 d .
C23 C 0.70134(13) 0.6378(6) 0.56210(11) 0.0372(12) Uani 1 1 d .
C00Q C 0.89433(13) 0.9882(7) 0.59063(11) 0.0401(12) Uani 1 1 d .
H00Q H 0.9059 1.0902 0.5853 0.048 Uiso 1 1 calc R
C18 C 0.68961(12) -0.0875(7) 0.68886(10) 0.0377(12) Uani 1 1 d .
H23 H 0.6824 0.0219 0.6967 0.045 Uiso 1 1 calc R
C00S C 0.86160(12) 0.7229(6) 0.58815(10) 0.0375(12) Uani 1 1 d .
C00T C 0.82143(12) 0.2588(6) 0.60467(11) 0.0387(12) Uani 1 1 d .
H00T H 0.8195 0.1608 0.5901 0.046 Uiso 1 1 calc R
C00U C 0.93703(12) 1.1987(6) 0.64777(11) 0.0369(11) Uani 1 1 d .
C20 C 0.72410(13) -0.3745(7) 0.69872(12) 0.0467(13) Uani 1 1 d .
H25 H 0.7404 -0.4565 0.7128 0.056 Uiso 1 1 calc R
C35 C 0.60622(12) -0.1323(6) 0.65070(10) 0.0364(11) Uani 1 1 d .
C00X C 0.81825(13) 0.3799(6) 0.70116(12) 0.0406(12) Uani 1 1 d .
C00Y C 0.82912(12) 0.4990(6) 0.67902(11) 0.0360(11) Uani 1 1 d .
C00Z C 0.84220(12) 0.5502(6) 0.57941(10) 0.0360(11) Uani 1 1 d .
C37 C 0.59307(13) -0.2088(8) 0.69782(12) 0.0463(13) Uani 1 1 d .
H19 H 0.5900 -0.1696 0.7165 0.056 Uiso 1 1 calc R
C011 C 0.90655(12) 1.0393(6) 0.68037(10) 0.0333(11) Uani 1 1 d .
C16 C 0.65226(13) 0.0141(6) 0.63314(10) 0.0341(11) Uani 1 1 d .
C8 C 0.59050(13) 0.7991(7) 0.54652(11) 0.0441(13) Uani 1 1 d .
H10 H 0.5754 0.9038 0.5429 0.053 Uiso 1 1 calc R
C014 C 0.91967(13) 1.3674(6) 0.70561(11) 0.0401(12) Uani 1 1 d .
H014 H 0.9027 1.4195 0.6874 0.048 Uiso 1 1 calc R
C015 C 0.80546(15) 0.3740(7) 0.53036(11) 0.0491(14) Uani 1 1 d .
H015 H 0.7860 0.3920 0.5365 0.059 Uiso 1 1 calc R
C6 C 0.63719(13) 0.6020(7) 0.55503(10) 0.0370(11) Uani 1 1 d .
C36 C 0.60044(13) -0.0744(7) 0.67816(11) 0.0433(13) Uani 1 1 d .
H18 H 0.6015 0.0548 0.6834 0.052 Uiso 1 1 calc R
C24 C 0.73341(13) 0.6742(7) 0.58701(12) 0.0438(13) Uani 1 1 d .
H4 H 0.7374 0.6254 0.6073 0.053 Uiso 1 1 calc R
C5 C 0.67266(13) 0.5284(6) 0.56727(10) 0.0353(11) Uani 1 1 d .
C01A C 0.98679(15) 1.4634(8) 0.64408(12) 0.0564(15) Uani 1 1 d .
H01A H 1.0035 1.5522 0.6431 0.068 Uiso 1 1 calc R
C14 C 0.58742(13) 0.1264(7) 0.61040(11) 0.0399(12) Uani 1 1 d .
C13 C 0.55011(13) 0.0993(7) 0.60494(11) 0.0449(13) Uani 1 1 d .
H17 H 0.5403 0.0030 0.6135 0.054 Uiso 1 1 calc R
C25 C 0.75955(14) 0.7839(7) 0.58140(12) 0.0480(13) Uani 1 1 d .
H5 H 0.7806 0.8111 0.5982 0.058 Uiso 1 1 calc R
C15 C 0.61633(13) 0.0125(6) 0.63035(10) 0.0370(12) Uani 1 1 d .
C27 C 0.72272(15) 0.8137(7) 0.52643(13) 0.0510(14) Uani 1 1 d .
H7 H 0.7193 0.8580 0.5060 0.061 Uiso 1 1 calc R
C12 C 0.53225(14) 0.2419(7) 0.58496(12) 0.0487(13) Uani 1 1 d .
H16 H 0.5079 0.2614 0.5774 0.058 Uiso 1 1 calc R
C11 C 0.55807(12) 0.3579(7) 0.57756(11) 0.0391(12) Uani 1 1 d .
C01I C 0.87520(14) 0.8503(7) 0.57020(11) 0.0452(13) Uani 1 1 d .
H01I H 0.8716 0.8405 0.5485 0.054 Uiso 1 1 calc R
C19 C 0.71333(13) -0.2138(7) 0.71003(11) 0.0454(13) Uani 1 1 d .
H24 H 0.7218 -0.1885 0.7319 0.054 Uiso 1 1 calc R
C38 C 0.59033(13) -0.3985(8) 0.68978(12) 0.0499(14) Uani 1 1 d .
H20 H 0.5853 -0.4883 0.7029 0.060 Uiso 1 1 calc R
C01L C 0.86687(14) 0.4251(7) 0.53927(11) 0.0476(13) Uani 1 1 d .
H01L H 0.8888 0.4770 0.5513 0.057 Uiso 1 1 calc R
C01M C 0.97048(14) 1.2160(8) 0.76055(12) 0.0541(14) Uani 1 1 d .
H01M H 0.9874 1.1648 0.7789 0.065 Uiso 1 1 calc R
C29 C 0.51998(13) 0.6364(7) 0.55012(12) 0.0447(13) Uani 1 1 d .
C01O C 0.83839(14) 0.4522(7) 0.54899(11) 0.0418(12) Uani 1 1 d .
C01P C 0.80161(16) 0.2719(7) 0.50334(12) 0.0563(15) Uani 1 1 d .
H01P H 0.7796 0.2212 0.4912 0.068 Uiso 1 1 calc R
C40 C 0.60332(14) -0.3249(7) 0.64295(11) 0.0462(13) Uani 1 1 d .
H22 H 0.6069 -0.3664 0.6246 0.055 Uiso 1 1 calc R
C01R C 0.97242(13) 1.1508(7) 0.65686(12) 0.0472(13) Uani 1 1 d .
H01R H 0.9795 1.0271 0.6640 0.057 Uiso 1 1 calc R
C01S C 0.95134(15) 1.5133(7) 0.63393(12) 0.0530(14) Uani 1 1 d .
H01S H 0.9441 1.6354 0.6260 0.064 Uiso 1 1 calc R
C10 C 0.55345(13) 0.5266(7) 0.55876(11) 0.0420(12) Uani 1 1 d .
C01U C 0.86309(16) 0.3212(8) 0.51178(12) 0.0559(15) Uani 1 1 d .
H01U H 0.8823 0.3037 0.5053 0.067 Uiso 1 1 calc R
C39 C 0.59509(15) -0.4553(7) 0.66232(12) 0.0541(15) Uani 1 1 d .
H21 H 0.5927 -0.5840 0.6566 0.065 Uiso 1 1 calc R
C01W C 0.96275(14) 1.4095(8) 0.75873(13) 0.0555(15) Uani 1 1 d .
H01W H 0.9745 1.4899 0.7758 0.067 Uiso 1 1 calc R
C01X C 0.93742(14) 1.4828(7) 0.73126(12) 0.0509(14) Uani 1 1 d .
H01X H 0.9323 1.6129 0.7301 0.061 Uiso 1 1 calc R
C01Y C 0.83924(15) 0.3631(7) 0.73354(12) 0.0488(14) Uani 1 1 d .
H01Y H 0.8603 0.4318 0.7418 0.059 Uiso 1 1 calc R
C26 C 0.75424(15) 0.8515(7) 0.55128(13) 0.0510(14) Uani 1 1 d .
H6 H 0.7718 0.9228 0.5476 0.061 Uiso 1 1 calc R
C020 C 0.95259(13) 1.0986(7) 0.73452(11) 0.0478(13) Uani 1 1 d .
H020 H 0.9577 0.9685 0.7356 0.057 Uiso 1 1 calc R
C021 C 0.92687(14) 1.3808(7) 0.63562(12) 0.0477(13) Uani 1 1 d .
H021 H 0.9030 1.4141 0.6285 0.057 Uiso 1 1 calc R
C022 C 0.83023(18) 0.2439(7) 0.49408(13) 0.0601(16) Uani 1 1 d .
H022 H 0.8276 0.1726 0.4758 0.072 Uiso 1 1 calc R
C21 C 0.71084(16) -0.4156(8) 0.66649(12) 0.0621(17) Uani 1 1 d .
H26 H 0.7175 -0.5271 0.6588 0.075 Uiso 1 1 calc R
C024 C 0.82882(19) 0.2450(8) 0.75322(14) 0.0649(18) Uani 1 1 d .
H024 H 0.8428 0.2341 0.7748 0.078 Uiso 1 1 calc R
C34 C 0.50315(13) 0.6656(7) 0.57197(14) 0.0570(15) Uani 1 1 d .
H15 H 0.5129 0.6122 0.5923 0.068 Uiso 1 1 calc R
C026 C 0.78681(15) 0.2745(7) 0.68923(14) 0.0561(15) Uani 1 1 d .
H026 H 0.7724 0.2840 0.6678 0.067 Uiso 1 1 calc R
C027 C 0.99740(14) 1.2805(8) 0.65573(13) 0.0614(16) Uani 1 1 d .
H027 H 1.0212 1.2463 0.6627 0.074 Uiso 1 1 calc R
C028 C 0.77730(18) 0.1569(8) 0.70941(19) 0.0741(19) Uani 1 1 d .
H028 H 0.7566 0.0855 0.7014 0.089 Uiso 1 1 calc R
C22 C 0.68756(15) -0.2894(7) 0.64584(12) 0.0574(16) Uani 1 1 d .
H27 H 0.6788 -0.3168 0.6241 0.069 Uiso 1 1 calc R
C30 C 0.50509(15) 0.7174(8) 0.51969(13) 0.0609(16) Uani 1 1 d .
H11 H 0.5160 0.7008 0.5047 0.073 Uiso 1 1 calc R
C02B C 0.7976(2) 0.1430(8) 0.74078(19) 0.076(2) Uani 1 1 d .
H02B H 0.7905 0.0641 0.7541 0.092 Uiso 1 1 calc R
C32 C 0.45794(17) 0.8515(9) 0.5337(2) 0.080(2) Uani 1 1 d .
H13 H 0.4374 0.9243 0.5282 0.096 Uiso 1 1 calc R
C31 C 0.47397(17) 0.8230(9) 0.51182(17) 0.081(2) Uani 1 1 d .
H12 H 0.4639 0.8748 0.4914 0.098 Uiso 1 1 calc R
C33 C 0.47249(16) 0.7713(9) 0.56434(18) 0.0740(18) Uani 1 1 d .
H14 H 0.4616 0.7892 0.5793 0.089 Uiso 1 1 calc R

loop_
_atom_site_aniso_label
_atom_site_aniso_U_11
_atom_site_aniso_U_22
_atom_site_aniso_U_33
_atom_site_aniso_U_23
_atom_site_aniso_U_13
_atom_site_aniso_U_12
N001 0.033(2) 0.030(2) 0.041(2) 0.0007(18) 0.0123(19) -0.0039(18)
N1 0.040(3) 0.045(2) 0.030(2) 0.0064(19) 0.0143(19) 0.009(2)
N003 0.029(2) 0.038(2) 0.035(2) 0.0033(19) 0.0062(19) -0.0026(18)
N2 0.037(2) 0.039(2) 0.035(2) 0.0099(19) 0.014(2) 0.0107(19)
N005 0.043(3) 0.036(2) 0.032(2) 0.0023(18) 0.017(2) -0.0047(19)
N3 0.033(2) 0.039(2) 0.039(2) 0.0055(19) 0.0155(19) 0.0140(19)
C007 0.051(3) 0.033(3) 0.044(3) 0.005(2) 0.026(3) 0.005(2)
C008 0.035(3) 0.028(2) 0.038(3) 0.006(2) 0.014(2) 0.006(2)
C3 0.037(3) 0.048(3) 0.043(3) 0.003(2) 0.022(2) 0.010(2)
C2 0.040(3) 0.042(3) 0.038(3) 0.010(2) 0.017(2) 0.014(2)
C00B 0.026(3) 0.030(3) 0.054(3) 0.000(2) 0.008(2) -0.006(2)
C7 0.042(3) 0.039(3) 0.043(3) 0.011(2) 0.015(3) 0.007(2)
C4 0.037(3) 0.039(3) 0.036(3) 0.004(2) 0.018(2) 0.003(2)
C28 0.044(3) 0.042(3) 0.040(3) 0.004(2) 0.017(3) 0.004(2)
C00F 0.033(3) 0.034(3) 0.038(3) 0.001(2) 0.013(2) 0.001(2)
C00G 0.022(3) 0.041(3) 0.038(3) 0.004(2) 0.009(2) 0.004(2)
C1 0.038(3) 0.034(3) 0.028(2) 0.002(2) 0.013(2) 0.006(2)
C00I 0.034(3) 0.038(3) 0.038(3) 0.002(2) 0.014(2) 0.000(2)
C00J 0.025(3) 0.028(2) 0.037(3) 0.006(2) 0.005(2) 0.007(2)
C9 0.036(3) 0.048(3) 0.030(3) 0.006(2) 0.006(2) 0.004(3)
C00L 0.034(3) 0.027(2) 0.033(3) 0.004(2) 0.011(2) 0.002(2)
C00M 0.026(3) 0.037(3) 0.037(3) 0.001(2) 0.003(2) 0.005(2)
C00N 0.045(3) 0.033(3) 0.040(3) 0.000(2) 0.014(2) 0.006(2)
C17 0.033(3) 0.038(3) 0.032(3) 0.007(2) 0.014(2) 0.006(2)
C23 0.037(3) 0.035(3) 0.041(3) -0.001(2) 0.016(3) 0.003(2)
C00Q 0.036(3) 0.044(3) 0.040(3) 0.011(2) 0.014(2) -0.004(2)
C18 0.035(3) 0.042(3) 0.038(3) 0.001(2) 0.016(2) 0.006(2)
C00S 0.038(3) 0.040(3) 0.037(3) -0.001(2) 0.017(2) 0.001(2)
C00T 0.033(3) 0.037(3) 0.045(3) -0.007(2) 0.011(2) -0.006(2)
C00U 0.031(3) 0.038(3) 0.043(3) 0.001(2) 0.016(2) 0.002(2)
C20 0.045(3) 0.050(3) 0.051(3) 0.018(3) 0.025(3) 0.017(3)
C35 0.030(3) 0.040(3) 0.037(3) 0.007(2) 0.010(2) 0.004(2)
C00X 0.044(3) 0.034(3) 0.054(3) 0.003(2) 0.030(3) 0.005(2)
C00Y 0.028(3) 0.039(3) 0.043(3) 0.006(2) 0.014(2) 0.005(2)
C00Z 0.028(3) 0.040(3) 0.036(3) 0.004(2) 0.007(2) 0.001(2)
C37 0.037(3) 0.060(3) 0.043(3) 0.006(3) 0.016(3) 0.004(3)
C011 0.026(3) 0.033(2) 0.037(3) 0.005(2) 0.007(2) 0.004(2)
C16 0.045(3) 0.029(2) 0.030(2) 0.004(2) 0.016(2) 0.006(2)
C8 0.041(3) 0.038(3) 0.052(3) 0.013(2) 0.014(3) 0.010(2)
C014 0.039(3) 0.034(3) 0.048(3) -0.002(2) 0.015(3) -0.002(2)
C015 0.052(4) 0.047(3) 0.046(3) -0.002(3) 0.015(3) -0.001(3)
C6 0.041(3) 0.045(3) 0.028(2) 0.003(2) 0.017(2) 0.001(3)
C36 0.047(3) 0.043(3) 0.044(3) -0.007(2) 0.022(3) -0.003(3)
C24 0.043(3) 0.041(3) 0.049(3) 0.011(2) 0.019(3) 0.014(3)
C5 0.041(3) 0.041(3) 0.026(2) 0.003(2) 0.014(2) 0.000(2)
C01A 0.049(4) 0.056(4) 0.065(4) -0.001(3) 0.021(3) -0.023(3)
C14 0.040(3) 0.045(3) 0.034(3) -0.001(2) 0.013(2) 0.005(2)
C13 0.035(3) 0.047(3) 0.053(3) 0.011(3) 0.016(3) -0.002(3)
C25 0.038(3) 0.047(3) 0.056(3) 0.003(3) 0.015(3) 0.008(3)
C15 0.043(3) 0.039(3) 0.030(3) 0.000(2) 0.014(2) 0.005(2)
C27 0.063(4) 0.048(3) 0.052(3) 0.004(3) 0.033(3) 0.001(3)
C12 0.036(3) 0.050(3) 0.054(3) 0.007(3) 0.009(3) 0.002(3)
C11 0.030(3) 0.042(3) 0.042(3) 0.006(2) 0.008(2) 0.002(2)
C01I 0.051(3) 0.048(3) 0.034(3) 0.002(2) 0.011(3) -0.005(3)
C19 0.048(3) 0.054(3) 0.031(3) 0.008(2) 0.010(3) 0.006(3)
C38 0.044(3) 0.060(4) 0.047(3) 0.019(3) 0.018(3) 0.000(3)
C01L 0.046(3) 0.051(3) 0.044(3) 0.001(3) 0.014(3) 0.005(3)
C01M 0.047(4) 0.063(4) 0.046(3) -0.007(3) 0.008(3) 0.000(3)
C29 0.032(3) 0.049(3) 0.051(3) 0.011(3) 0.012(3) 0.001(2)
C01O 0.046(3) 0.042(3) 0.035(3) 0.001(2) 0.011(3) 0.000(3)
C01P 0.066(4) 0.051(3) 0.048(3) -0.008(3) 0.016(3) -0.003(3)
C40 0.061(4) 0.038(3) 0.043(3) 0.003(2) 0.023(3) 0.003(3)
C01R 0.037(3) 0.046(3) 0.057(3) 0.004(3) 0.015(3) -0.002(3)
C01S 0.056(4) 0.042(3) 0.068(4) -0.001(3) 0.031(3) -0.006(3)
C10 0.037(3) 0.043(3) 0.042(3) 0.005(2) 0.009(2) 0.010(2)
C01U 0.068(4) 0.059(4) 0.044(3) 0.013(3) 0.024(3) 0.018(3)
C39 0.066(4) 0.037(3) 0.063(4) 0.010(3) 0.027(3) 0.001(3)
C01W 0.045(4) 0.059(4) 0.064(4) -0.020(3) 0.021(3) -0.007(3)
C01X 0.047(4) 0.043(3) 0.066(4) -0.007(3) 0.024(3) -0.002(3)
C01Y 0.067(4) 0.038(3) 0.056(3) -0.002(3) 0.040(3) 0.002(3)
C26 0.046(4) 0.052(3) 0.063(4) 0.005(3) 0.029(3) -0.003(3)
C020 0.046(3) 0.046(3) 0.045(3) 0.001(3) 0.009(3) 0.007(3)
C021 0.036(3) 0.039(3) 0.069(4) 0.005(3) 0.020(3) 0.001(2)
C022 0.091(5) 0.046(3) 0.038(3) 0.003(3) 0.017(3) 0.011(3)
C21 0.083(5) 0.055(3) 0.051(3) 0.009(3) 0.026(3) 0.032(3)
C024 0.099(5) 0.044(3) 0.072(4) 0.008(3) 0.057(4) 0.014(4)
C34 0.031(3) 0.054(3) 0.088(4) 0.018(3) 0.024(3) 0.011(3)
C026 0.049(4) 0.046(3) 0.086(4) 0.004(3) 0.040(3) -0.002(3)
C027 0.029(3) 0.069(4) 0.084(4) 0.009(3) 0.017(3) -0.003(3)
C028 0.072(5) 0.061(4) 0.114(6) 0.007(4) 0.063(5) -0.013(3)
C22 0.079(4) 0.047(3) 0.047(3) 0.010(3) 0.023(3) 0.024(3)
C30 0.046(4) 0.063(4) 0.067(4) 0.024(3) 0.012(3) 0.003(3)
C02B 0.113(6) 0.052(4) 0.110(6) 0.021(4) 0.096(5) 0.007(4)
C32 0.043(4) 0.053(4) 0.134(6) 0.018(4) 0.019(4) 0.008(3)
C31 0.057(5) 0.070(4) 0.097(5) 0.036(4) 0.002(4) 0.018(4)
C33 0.046(4) 0.066(4) 0.114(5) 0.017(4) 0.034(4) 0.007(3)

loop_
_atom_type_symbol
_atom_type_description
_atom_type_scat_dispersion_real
_atom_type_scat_dispersion_imag
_atom_type_scat_source
C C 0.0033 0.0016 'International Tables Vol C Tables 4.2.6.8 and 6.1.1.4'
H H 0.0000 0.0000 'International Tables Vol C Tables 4.2.6.8 and 6.1.1.4'
N N 0.0061 0.0033 'International Tables Vol C Tables 4.2.6.8 and 6.1.1.4'

loop_
_geom_angle_atom_site_label_1
_geom_angle_atom_site_label_2
_geom_angle_atom_site_label_3
_geom_angle
C008 N001 C00F 108.1(4)
C9 N1 C6 106.8(4)
C00G N003 C00M 108.5(4)
C14 N2 C11 108.2(4)
C00L N005 H005 124.8
C00L N005 C00S 110.3(4)
C00S N005 H005 124.8
C4 N3 H1 124.5
C1 N3 H1 124.5
C1 N3 C4 111.0(4)
C00F C007 H007 126.7
C00N C007 H007 126.7
C00N C007 C00F 106.6(4)
N001 C008 C00N 109.2(4)
N001 C008 C011 124.5(4)
C00N C008 C011 126.4(4)
C2 C3 H3 126.2
C2 C3 C4 107.7(4)
C4 C3 H3 126.2
C3 C2 H2 126.1
C3 C2 C1 107.8(4)
C1 C2 H2 126.1
C00G C00B H00B 126.8
C00T C00B H00B 126.8
C00T C00B C00G 106.5(4)
C8 C7 H9 126.9
C8 C7 C6 106.1(4)
C6 C7 H9 126.9
N3 C4 C3 106.5(4)
N3 C4 C5 123.1(4)
C5 C4 C3 130.3(4)
C23 C28 H8 119.8
C27 C28 H8 119.8
C27 C28 C23 120.4(5)
N001 C00F C007 108.7(4)
N001 C00F C00Y 121.6(4)
C00Y C00F C007 129.6(4)
N003 C00G C00B 109.3(4)
N003 C00G C00Y 118.1(4)
C00Y C00G C00B 131.5(4)
N3 C1 C2 107.1(4)
N3 C1 C16 125.4(4)
C16 C1 C2 127.6(4)
C014 C00I C011 121.3(4)
C014 C00I C020 118.9(4)
C020 C00I C011 119.6(4)
C00L C00J C00U 112.2(4)
C011 C00J C00L 130.7(4)
C011 C00J C00U 117.0(4)
N1 C9 C8 110.7(4)
N1 C9 C10 118.7(4)
C10 C9 C8 129.0(5)
N005 C00L C00J 124.3(4)
N005 C00L C00Q 107.5(4)
C00Q C00L C00J 128.1(4)
N003 C00M C00T 109.1(4)
N003 C00M C00Z 118.9(4)
C00Z C00M C00T 130.5(4)
C007 C00N C008 107.5(4)
C007 C00N H00N 126.3
C008 C00N H00N 126.3
C18 C17 C16 121.0(4)
C22 C17 C18 118.0(4)
C22 C17 C16 121.0(4)
C28 C23 C24 118.9(4)
C28 C23 C5 119.4(4)
C24 C23 C5 121.7(4)
C00L C00Q H00Q 125.9
C01I C00Q C00L 108.1(4)
C01I C00Q H00Q 125.9
C17 C18 H23 119.8
C17 C18 C19 120.4(4)
C19 C18 H23 119.8
N005 C00S C00Z 122.1(4)
N005 C00S C01I 106.4(4)
C00Z C00S C01I 131.3(4)
C00B C00T C00M 106.5(4)
C00B C00T H00T 126.8
C00M C00T H00T 126.8
C01R C00U C00J 120.2(4)
C01R C00U C021 117.9(5)
C021 C00U C00J 121.9(4)
C19 C20 H25 119.9
C19 C20 C21 120.3(5)
C21 C20 H25 119.9
C36 C35 C15 120.3(4)
C40 C35 C36 118.6(4)
C40 C35 C15 121.1(4)
C01Y C00X C00Y 121.8(5)
C01Y C00X C026 118.9(5)
C026 C00X C00Y 119.3(5)
C00F C00Y C00X 120.7(4)
C00G C00Y C00F 119.2(4)
C00G C00Y C00X 120.0(4)
C00M C00Z C01O 118.7(4)
C00S C00Z C00M 120.3(4)
C00S C00Z C01O 120.8(4)
C36 C37 H19 119.9
C38 C37 H19 119.9
C38 C37 C36 120.2(5)
C008 C011 C00I 112.2(4)
C00J C011 C008 128.5(4)
C00J C011 C00I 119.3(4)
C1 C16 C17 112.7(4)
C15 C16 C1 130.0(4)
C15 C16 C17 117.3(4)
C7 C8 C9 105.9(4)
C7 C8 H10 127.0
C9 C8 H10 127.0
C00I C014 H014 120.1
C01X C014 C00I 119.8(5)
C01X C014 H014 120.1
C01O C015 H015 119.6
C01P C015 H015 119.6
C01P C015 C01O 120.9(5)
N1 C6 C7 110.2(4)
N1 C6 C5 118.8(4)
C5 C6 C7 129.6(4)
C35 C36 H18 119.8
C37 C36 C35 120.3(4)
C37 C36 H18 119.8
C23 C24 H4 120.0
C23 C24 C25 120.1(5)
C25 C24 H4 120.0
C4 C5 C23 121.4(4)
C4 C5 C6 119.1(4)
C6 C5 C23 119.2(4)
C01S C01A H01A 120.0
C01S C01A C027 120.0(5)
C027 C01A H01A 120.0
N2 C14 C13 109.1(4)
N2 C14 C15 124.0(4)
C15 C14 C13 126.9(4)
C14 C13 H17 126.6
C12 C13 C14 106.9(4)
C12 C13 H17 126.6
C24 C25 H5 119.9
C26 C25 C24 120.2(5)
C26 C25 H5 119.9
C16 C15 C35 116.3(4)
C16 C15 C14 129.4(4)
C14 C15 C35 114.3(4)
C28 C27 H7 119.8
C28 C27 C26 120.4(5)
C26 C27 H7 119.8
C13 C12 H16 126.2
C13 C12 C11 107.7(5)
C11 C12 H16 126.2
N2 C11 C12 108.1(4)
N2 C11 C10 121.7(4)
C10 C11 C12 130.2(5)
C00Q C01I C00S 107.6(4)
C00Q C01I H01I 126.2
C00S C01I H01I 126.2
C18 C19 H24 120.0
C20 C19 C18 120.1(4)
C20 C19 H24 120.0
C37 C38 H20 120.2
C37 C38 C39 119.5(5)
C39 C38 H20 120.2
C01O C01L H01L 119.6
C01O C01L C01U 120.7(5)
C01U C01L H01L 119.6
C01W C01M H01M 120.4
C01W C01M C020 119.1(5)
C020 C01M H01M 120.4
C34 C29 C10 121.6(4)
C34 C29 C30 118.5(5)
C30 C29 C10 119.9(5)
C015 C01O C00Z 119.4(5)
C01L C01O C00Z 121.9(5)
C01L C01O C015 118.6(4)
C015 C01P H01P 120.0
C015 C01P C022 120.0(6)
C022 C01P H01P 120.0
C35 C40 H22 119.9
C39 C40 C35 120.2(5)
C39 C40 H22 119.9
C00U C01R H01R 119.1
C027 C01R C00U 121.8(5)
C027 C01R H01R 119.1
C01A C01S H01S 120.2
C021 C01S C01A 119.5(5)
C021 C01S H01S 120.2
C9 C10 C29 119.8(4)
C11 C10 C9 120.0(4)
C11 C10 C29 119.9(4)
C01L C01U H01U 120.4
C022 C01U C01L 119.2(5)
C022 C01U H01U 120.4
C38 C39 C40 121.1(5)
C38 C39 H21 119.5
C40 C39 H21 119.5
C01M C01W H01W 120.2
C01M C01W C01X 119.5(5)
C01X C01W H01W 120.2
C014 C01X C01W 121.5(5)
C014 C01X H01X 119.2
C01W C01X H01X 119.2
C00X C01Y H01Y 119.9
C024 C01Y C00X 120.1(6)
C024 C01Y H01Y 119.9
C25 C26 C27 120.0(5)
C25 C26 H6 120.0
C27 C26 H6 120.0
C00I C020 C01M 121.2(5)
C00I C020 H020 119.4
C01M C020 H020 119.4
C00U C021 H021 119.3
C01S C021 C00U 121.4(5)
C01S C021 H021 119.3
C01P C022 C01U 120.6(5)
C01P C022 H022 119.7
C01U C022 H022 119.7
C20 C21 H26 120.5
C20 C21 C22 119.1(5)
C22 C21 H26 120.5
C01Y C024 H024 120.1
C01Y C024 C02B 119.7(6)
C02B C024 H024 120.1
C29 C34 H15 119.1
C33 C34 C29 121.8(6)
C33 C34 H15 119.1
C00X C026 H026 120.2
C028 C026 C00X 119.6(6)
C028 C026 H026 120.2
C01A C027 H027 120.3
C01R C027 C01A 119.3(5)
C01R C027 H027 120.3
C026 C028 H028 119.5
C02B C028 C026 121.1(6)
C02B C028 H028 119.5
C17 C22 C21 122.2(5)
C17 C22 H27 118.9
C21 C22 H27 118.9
C29 C30 H11 120.1
C31 C30 C29 119.8(6)
C31 C30 H11 120.1
C024 C02B H02B 119.7
C028 C02B C024 120.6(6)
C028 C02B H02B 119.7
C31 C32 H13 119.9
C31 C32 C33 120.1(6)
C33 C32 H13 119.9
C30 C31 H12 119.6
C32 C31 C30 120.9(6)
C32 C31 H12 119.6
C34 C33 C32 118.9(6)
C34 C33 H14 120.6
C32 C33 H14 120.6

loop_
_geom_bond_atom_site_label_1
_geom_bond_atom_site_label_2
_geom_bond_distance
N001 C008 1.343(5)
N001 C00F 1.377(5)
N1 C9 1.348(6)
N1 C6 1.349(6)
N003 C00G 1.344(5)
N003 C00M 1.352(5)
N2 C14 1.361(6)
N2 C11 1.381(5)
N005 H005 0.8600
N005 C00L 1.347(5)
N005 C00S 1.381(5)
N3 H1 0.8600
N3 C4 1.377(5)
N3 C1 1.348(5)
C007 H007 0.9300
C007 C00F 1.438(6)
C007 C00N 1.361(6)
C008 C00N 1.438(6)
C008 C011 1.452(6)
C3 H3 0.9300
C3 C2 1.366(6)
C3 C4 1.439(6)
C2 H2 0.9300
C2 C1 1.443(6)
C00B H00B 0.9300
C00B C00G 1.458(6)
C00B C00T 1.360(6)
C7 H9 0.9300
C7 C8 1.358(6)
C7 C6 1.462(6)
C4 C5 1.414(6)
C28 H8 0.9300
C28 C23 1.390(6)
C28 C27 1.384(7)
C00F C00Y 1.429(6)
C00G C00Y 1.415(6)
C1 C16 1.438(6)
C00I C011 1.507(6)
C00I C014 1.391(6)
C00I C020 1.392(6)
C00J C00L 1.438(6)
C00J C00U 1.522(6)
C00J C011 1.390(6)
C9 C8 1.455(6)
C9 C10 1.424(7)
C00L C00Q 1.425(6)
C00M C00T 1.458(6)
C00M C00Z 1.415(6)
C00N H00N 0.9300
C17 C18 1.383(6)
C17 C16 1.501(6)
C17 C22 1.376(6)
C23 C24 1.398(6)
C23 C5 1.474(6)
C00Q H00Q 0.9300
C00Q C01I 1.362(6)
C18 H23 0.9300
C18 C19 1.395(6)
C00S C00Z 1.415(6)
C00S C01I 1.434(6)
C00T H00T 0.9300
C00U C01R 1.381(6)
C00U C021 1.387(6)
C20 H25 0.9300
C20 C19 1.366(6)
C20 C21 1.377(6)
C35 C36 1.391(6)
C35 C15 1.512(6)
C35 C40 1.384(6)
C00X C00Y 1.477(6)
C00X C01Y 1.398(6)
C00X C026 1.398(7)
C00Z C01O 1.482(6)
C37 H19 0.9300
C37 C36 1.391(6)
C37 C38 1.368(7)
C16 C15 1.413(6)
C8 H10 0.9300
C014 H014 0.9300
C014 C01X 1.376(6)
C015 H015 0.9300
C015 C01O 1.404(7)
C015 C01P 1.364(6)
C6 C5 1.435(6)
C36 H18 0.9300
C24 H4 0.9300
C24 C25 1.399(7)
C01A H01A 0.9300
C01A C01S 1.384(7)
C01A C027 1.389(7)
C14 C13 1.451(6)
C14 C15 1.431(6)
C13 H17 0.9300
C13 C12 1.360(6)
C25 H5 0.9300
C25 C26 1.371(6)
C27 H7 0.9300
C27 C26 1.384(7)
C12 H16 0.9300
C12 C11 1.451(6)
C11 C10 1.422(6)
C01I H01I 0.9300
C19 H24 0.9300
C38 H20 0.9300
C38 C39 1.369(6)
C01L H01L 0.9300
C01L C01O 1.382(7)
C01L C01U 1.389(7)
C01M H01M 0.9300
C01M C01W 1.384(7)
C01M C020 1.396(6)
C29 C10 1.481(6)
C29 C34 1.392(7)
C29 C30 1.397(6)
C01P H01P 0.9300
C01P C022 1.376(7)
C40 H22 0.9300
C40 C39 1.378(6)
C01R H01R 0.9300
C01R C027 1.371(7)
C01S H01S 0.9300
C01S C021 1.376(7)
C01U H01U 0.9300
C01U C022 1.389(8)
C39 H21 0.9300
C01W H01W 0.9300
C01W C01X 1.386(7)
C01X H01X 0.9300
C01Y H01Y 0.9300
C01Y C024 1.379(7)
C26 H6 0.9300
C020 H020 0.9300
C021 H021 0.9300
C022 H022 0.9300
C21 H26 0.9300
C21 C22 1.377(7)
C024 H024 0.9300
C024 C02B 1.381(9)
C34 H15 0.9300
C34 C33 1.377(7)
C026 H026 0.9300
C026 C028 1.374(7)
C027 H027 0.9300
C028 H028 0.9300
C028 C02B 1.353(9)
C22 H27 0.9300
C30 H11 0.9300
C30 C31 1.390(8)
C02B H02B 0.9300
C32 H13 0.9300
C32 C31 1.370(8)
C32 C33 1.400(8)
C31 H12 0.9300
C33 H14 0.9300

loop_
_geom_torsion_atom_site_label_1
_geom_torsion_atom_site_label_2
_geom_torsion_atom_site_label_3
_geom_torsion_atom_site_label_4
_geom_torsion
N001 C008 C00N C007 -0.1(5)
N001 C008 C011 C00I -166.2(4)
N001 C008 C011 C00J 16.5(7)
N001 C00F C00Y C00G -15.7(6)
N001 C00F C00Y C00X 160.2(4)
N1 C9 C8 C7 -2.0(5)
N1 C9 C10 C11 16.6(7)
N1 C9 C10 C29 -170.1(4)
N1 C6 C5 C4 -17.1(6)
N1 C6 C5 C23 168.2(4)
N003 C00G C00Y C00F -15.0(6)
N003 C00G C00Y C00X 169.1(4)
N003 C00M C00T C00B -2.7(5)
N003 C00M C00Z C00S 13.5(6)
N003 C00M C00Z C01O -171.5(4)
N2 C14 C13 C12 -0.9(5)
N2 C14 C15 C35 171.0(4)
N2 C14 C15 C16 -10.4(7)
N2 C11 C10 C9 11.5(7)
N2 C11 C10 C29 -161.9(4)
N005 C00L C00Q C01I -1.3(5)
N005 C00S C00Z C00M 12.0(7)
N005 C00S C00Z C01O -162.9(4)
N005 C00S C01I C00Q 0.0(5)
N3 C4 C5 C23 164.1(4)
N3 C4 C5 C6 -10.4(7)
N3 C1 C16 C17 -170.7(4)
N3 C1 C16 C15 9.6(8)
C007 C00F C00Y C00G 168.3(4)
C007 C00F C00Y C00X -15.8(7)
C008 N001 C00F C007 -0.3(5)
C008 N001 C00F C00Y -177.0(4)
C3 C2 C1 N3 -0.5(5)
C3 C2 C1 C16 -179.2(4)
C3 C4 C5 C23 -11.4(7)
C3 C4 C5 C6 174.0(4)
C2 C3 C4 N3 -0.2(5)
C2 C3 C4 C5 175.9(5)
C2 C1 C16 C17 7.8(6)
C2 C1 C16 C15 -171.9(5)
C00B C00G C00Y C00F 152.3(5)
C00B C00G C00Y C00X -23.6(7)
C7 C6 C5 C4 148.0(5)
C7 C6 C5 C23 -26.7(7)
C4 N3 C1 C2 0.3(5)
C4 N3 C1 C16 179.1(4)
C4 C3 C2 C1 0.4(5)
C28 C23 C24 C25 0.8(7)
C28 C23 C5 C4 138.8(4)
C28 C23 C5 C6 -46.6(6)
C28 C27 C26 C25 1.0(8)
C00F N001 C008 C00N 0.2(5)
C00F N001 C008 C011 179.3(4)
C00F C007 C00N C008 -0.1(5)
C00G N003 C00M C00T 3.9(5)
C00G N003 C00M C00Z -163.7(4)
C00G C00B C00T C00M 0.5(5)
C1 N3 C4 C3 -0.1(5)
C1 N3 C4 C5 -176.6(4)
C1 C16 C15 C35 178.3(4)
C1 C16 C15 C14 -0.2(8)
C00I C014 C01X C01W -0.3(8)
C00J C00L C00Q C01I 179.0(4)
C00J C00U C01R C027 -177.3(5)
C00J C00U C021 C01S 177.9(4)
C9 N1 C6 C7 -4.9(5)
C9 N1 C6 C5 162.9(4)
C00L N005 C00S C00Z 175.1(4)
C00L N005 C00S C01I -0.8(5)
C00L C00J C00U C01R -94.1(5)
C00L C00J C00U C021 85.0(5)
C00L C00J C011 C008 -1.2(8)
C00L C00J C011 C00I -178.4(4)
C00L C00Q C01I C00S 0.8(5)
C00M N003 C00G C00B -3.6(5)
C00M N003 C00G C00Y 166.3(4)
C00M C00Z C01O C015 46.8(6)
C00M C00Z C01O C01L -129.2(5)
C00N C007 C00F N001 0.2(5)
C00N C007 C00F C00Y 176.6(5)
C00N C008 C011 C00I 12.7(6)
C00N C008 C011 C00J -164.6(4)
C17 C18 C19 C20 0.1(7)
C17 C16 C15 C35 -1.3(6)
C17 C16 C15 C14 -179.9(4)
C23 C28 C27 C26 -2.1(7)
C23 C24 C25 C26 -1.9(7)
C18 C17 C16 C1 102.1(5)
C18 C17 C16 C15 -78.2(6)
C18 C17 C22 C21 -1.0(8)
C00S N005 C00L C00J -179.0(4)
C00S N005 C00L C00Q 1.2(5)
C00S C00Z C01O C015 -138.2(5)
C00S C00Z C01O C01L 45.8(7)
C00T C00B C00G N003 1.9(5)
C00T C00B C00G C00Y -166.2(5)
C00T C00M C00Z C00S -151.1(5)
C00T C00M C00Z C01O 23.9(7)
C00U C00J C00L N005 168.5(4)
C00U C00J C00L C00Q -11.8(6)
C00U C00J C011 C008 -180.0(4)
C00U C00J C011 C00I 2.9(6)
C00U C01R C027 C01A -2.3(8)
C20 C21 C22 C17 -0.7(9)
C35 C40 C39 C38 -1.3(8)
C00X C01Y C024 C02B 0.1(7)
C00X C026 C028 C02B 0.9(9)
C00Y C00X C01Y C024 -177.6(4)
C00Y C00X C026 C028 177.2(5)
C00Z C00M C00T C00B 163.1(5)
C00Z C00S C01I C00Q -175.3(5)
C37 C38 C39 C40 1.3(8)
C011 C008 C00N C007 -179.1(4)
C011 C00I C014 C01X 175.5(4)
C011 C00I C020 C01M -175.5(4)
C011 C00J C00L N005 -10.3(7)
C011 C00J C00L C00Q 169.5(5)
C011 C00J C00U C01R 84.8(5)
C011 C00J C00U C021 -96.0(5)
C16 C17 C18 C19 -177.8(4)
C16 C17 C22 C21 178.0(5)
C8 C7 C6 N1 3.7(5)
C8 C7 C6 C5 -162.4(4)
C8 C9 C10 C11 -147.8(5)
C8 C9 C10 C29 25.6(7)
C014 C00I C011 C008 -108.5(5)
C014 C00I C011 C00J 69.1(6)
C014 C00I C020 C01M -0.3(7)
C015 C01P C022 C01U -1.0(8)
C6 N1 C9 C8 4.3(5)
C6 N1 C9 C10 -162.7(4)
C6 C7 C8 C9 -1.0(5)
C36 C35 C15 C16 104.1(5)
C36 C35 C15 C14 -77.1(5)
C36 C35 C40 C39 -0.4(8)
C36 C37 C38 C39 0.4(8)
C24 C23 C5 C4 -42.5(6)
C24 C23 C5 C6 132.1(5)
C24 C25 C26 C27 1.0(7)
C5 C23 C24 C25 -177.9(4)
C01A C01S C021 C00U 1.0(8)
C14 N2 C11 C12 -0.7(5)
C14 N2 C11 C10 177.3(4)
C14 C13 C12 C11 0.5(5)
C13 C14 C15 C35 -8.7(7)
C13 C14 C15 C16 169.9(5)
C13 C12 C11 N2 0.1(5)
C13 C12 C11 C10 -177.7(5)
C15 C35 C36 C37 -176.5(4)
C15 C35 C40 C39 178.1(5)
C15 C14 C13 C12 178.8(4)
C27 C28 C23 C24 1.2(7)
C27 C28 C23 C5 179.9(4)
C12 C11 C10 C9 -171.0(5)
C12 C11 C10 C29 15.6(8)
C11 N2 C14 C13 1.0(5)
C11 N2 C14 C15 -178.7(4)
C01I C00S C00Z C00M -173.3(5)
C01I C00S C00Z C01O 11.7(8)
C19 C20 C21 C22 2.1(8)
C38 C37 C36 C35 -2.1(8)
C01L C01U C022 C01P 0.9(8)
C01M C01W C01X C014 0.0(8)
C29 C34 C33 C32 -0.1(9)
C29 C30 C31 C32 1.1(9)
C01O C015 C01P C022 0.2(8)
C01O C01L C01U C022 -0.2(7)
C01P C015 C01O C00Z -175.6(4)
C01P C015 C01O C01L 0.5(7)
C40 C35 C36 C37 2.1(7)
C40 C35 C15 C16 -74.4(6)
C40 C35 C15 C14 104.4(5)
C01R C00U C021 C01S -2.9(7)
C01S C01A C027 C01R 0.3(8)
C10 C9 C8 C7 163.3(5)
C10 C29 C34 C33 178.4(5)
C10 C29 C30 C31 -179.0(5)
C01U C01L C01O C00Z 175.5(4)
C01U C01L C01O C015 -0.5(7)
C01W C01M C020 C00I 0.0(8)
C01Y C00X C00Y C00F -35.4(7)
C01Y C00X C00Y C00G 140.4(5)
C01Y C00X C026 C028 -0.2(7)
C01Y C024 C02B C028 0.5(9)
C020 C00I C011 C008 66.5(5)
C020 C00I C011 C00J -115.9(5)
C020 C00I C014 C01X 0.5(7)
C020 C01M C01W C01X 0.2(8)
C021 C00U C01R C027 3.5(7)
C21 C20 C19 C18 -1.9(8)
C34 C29 C10 C9 -132.8(5)
C34 C29 C10 C11 40.6(7)
C34 C29 C30 C31 -0.6(8)
C026 C00X C00Y C00F 147.2(5)
C026 C00X C00Y C00G -36.9(6)
C026 C00X C01Y C024 -0.3(7)
C026 C028 C02B C024 -1.0(9)
C027 C01A C01S C021 0.3(8)
C22 C17 C18 C19 1.3(7)
C22 C17 C16 C1 -76.9(6)
C22 C17 C16 C15 102.8(5)
C30 C29 C10 C9 45.5(7)
C30 C29 C10 C11 -141.1(5)
C30 C29 C34 C33 0.0(8)
C31 C32 C33 C34 0.6(9)
C33 C32 C31 C30 -1.1(10)
